data_7109331
loop_
_publ_author_name
'Jesus R. Berenguer'
'Elena Lalinde'
'Antonio Martin'
'M. Teresa Moreno'
'Santiago Ruiz'
'Sergio Sanchez'
'Hamid R. Shahsavari'

_publ_section_title
;
 Solvent-induced lone pair activity tuning and vapoluminescence in a Pt2Pb
 cluster
;
_journal_name_full Chem.Commun.
_journal_page_first 5067
_journal_paper_doi 10.1039/c3cc41638k
_journal_volume 49
_journal_year 2013
_chemical_formula_sum 'C55.5 H39 F10 N4 O2.5 Pb Pt2 S2'
_chemical_formula_weight 1653.4
_chemical_name_common 'Compound X'
_chemical_name_systematic
;
?
;
_space_group_IT_number 2
_symmetry_cell_setting triclinic
_symmetry_space_group_name_Hall '-P 1'
_symmetry_space_group_name_H-M 'P -1'
_atom_sites_solution_hydrogens geom
_atom_sites_solution_primary direct
_atom_sites_solution_secondary difmap
_audit_conform_dict_location ftp://ftp.iucr.org/pub/cif_core.dic
_audit_conform_dict_name cif_core.dic
_audit_conform_dict_version 2.4
_audit_creation_date 2012-12-05T19:35:54-00:00
_audit_creation_method 'WinGX routine CIF_UPDATE'
_cell_angle_alpha 106.7020(10)
_cell_angle_beta 95.471(2)
_cell_angle_gamma 98.767(2)
_cell_formula_units_Z 2
_cell_length_a 10.7618(3)
_cell_length_b 13.8101(5)
_cell_length_c 19.2886(7)
_cell_measurement_reflns_used 11372
_cell_measurement_temperature 193.0(10)
_cell_volume 2684.20(16)
_computing_cell_refinement 'HKL Scalepack (Otwinowski & Minor 1997)'
_computing_data_collection 'Collect (Bruker AXS BV, 1997-2004)'
_computing_data_reduction 'HKL Denzo and Scalepack (Otwinowski & Minor 1997)'
_computing_structure_refinement 'SHELXL-97 (Sheldrick, 2008)'
_diffrn_ambient_temperature 193.0(10)
_diffrn_detector_area_resol_mean 9
_diffrn_measured_fraction_theta_full 0.996
_diffrn_measured_fraction_theta_max 0.996
_diffrn_measurement_device '95mm CCD camera on \k-goniostat'
_diffrn_measurement_device_type KappaCCD
_diffrn_measurement_method CCD
_diffrn_orient_matrix_type 'by Bruker AXS Collect from scalepack cell'
_diffrn_orient_matrix_UB_11 -0.0618119
_diffrn_orient_matrix_UB_12 -0.043458
_diffrn_orient_matrix_UB_13 -0.0439634
_diffrn_orient_matrix_UB_21 0.0527137
_diffrn_orient_matrix_UB_22 -0.0548354
_diffrn_orient_matrix_UB_23 -0.007323
_diffrn_orient_matrix_UB_31 -0.0493504
_diffrn_orient_matrix_UB_32 -0.0321037
_diffrn_orient_matrix_UB_33 0.0317504
_diffrn_radiation_monochromator graphite
_diffrn_radiation_type MoK\a
_diffrn_radiation_wavelength 0.71073
_diffrn_reflns_av_unetI/netI 0.0289
_diffrn_reflns_limit_h_max 13
_diffrn_reflns_limit_h_min -13
_diffrn_reflns_limit_k_max 16
_diffrn_reflns_limit_k_min -17
_diffrn_reflns_limit_l_max 24
_diffrn_reflns_limit_l_min 0
_diffrn_reflns_number 10937
_diffrn_reflns_theta_full 26.37
_diffrn_reflns_theta_max 26.37
_diffrn_reflns_theta_min 1.62
_exptl_absorpt_coefficient_mu 8.487
_exptl_absorpt_correction_T_max 0.1312
_exptl_absorpt_correction_T_min 0.0825
_exptl_absorpt_correction_type multi-scan
_exptl_absorpt_process_details
;
[c.f. r.h. blessing, acta cryst. (1995), a51, 33-38]
;
_exptl_crystal_colour orange
_exptl_crystal_density_diffrn 2.046
_exptl_crystal_density_method 'not measured'
_exptl_crystal_description block
_exptl_crystal_F_000 1560
_exptl_crystal_size_max 0.3
_exptl_crystal_size_mid 0.15
_exptl_crystal_size_min 0.15
_platon_squeeze_details
;
platon (Spek 1995)
;
_refine_diff_density_max 1.52
_refine_diff_density_min -1.039
_refine_diff_density_rms 0.127
_refine_ls_extinction_method none
_refine_ls_goodness_of_fit_ref 1.033
_refine_ls_hydrogen_treatment constr
_refine_ls_matrix_type full
_refine_ls_number_parameters 665
_refine_ls_number_reflns 10937
_refine_ls_number_restraints 0
_refine_ls_restrained_S_all 1.033
_refine_ls_R_factor_all 0.0358
_refine_ls_R_factor_gt 0.0293
_refine_ls_shift/su_max 0.001
_refine_ls_shift/su_mean 0
_refine_ls_structure_factor_coef Fsqd
_refine_ls_weighting_details 'calc w=1/[\s^2^(Fo^2^)+(0.0435P)^2^+4.2654P] where P=(Fo^2^+2Fc^2^)/3'
_refine_ls_weighting_scheme calc
_refine_ls_wR_factor_gt 0.0735
_refine_ls_wR_factor_ref 0.0757
_reflns_number_gt 9644
_reflns_number_total 10937
_reflns_threshold_expression >2\s(I)
_cod_data_source_file c3cc41638k.txt
_cod_data_source_block 2.1.5acetone
_cod_original_formula_sum 'C55.50 H39 F10 N4 O2.50 Pb Pt2 S2'
_cod_database_code 7109331

loop_
_symmetry_equiv_pos_as_xyz
'x, y, z'
'-x, -y, -z'

loop_
_atom_site_label
_atom_site_type_symbol
_atom_site_fract_x
_atom_site_fract_y
_atom_site_fract_z
_atom_site_U_iso_or_equiv
_atom_site_adp_type
_atom_site_occupancy
_atom_site_symmetry_multiplicity
_atom_site_calc_flag
_atom_site_refinement_flags
Pb1 Pb 0.190424(16) 0.629838(13) 0.293028(10) 0.03079(6) Uani 1 1 d .
Pt1 Pt 0.059679(17) 0.692211(14) 0.174093(10) 0.03181(6) Uani 1 1 d .
Pt2 Pt 0.149998(15) 0.449876(13) 0.337461(10) 0.02854(5) Uani 1 1 d .
N1 N 0.0740(4) 0.5449(3) 0.1085(2) 0.0371(9) Uani 1 1 d .
N2 N 0.0518(4) 0.7376(3) 0.3645(2) 0.0337(9) Uani 1 1 d .
N3 N 0.0345(3) 0.5288(3) 0.4058(2) 0.0277(8) Uani 1 1 d .
N4 N 0.3526(4) 0.7069(3) 0.4103(2) 0.0369(9) Uani 1 1 d .
S1 S -0.09890(12) 0.62996(10) 0.23944(7) 0.0374(3) Uani 1 1 d .
S2 S 0.34307(11) 0.51331(9) 0.41943(7) 0.0366(3) Uani 1 1 d .
C2 C 0.0084(5) 0.4540(4) 0.1055(3) 0.0421(12) Uani 1 1 d .
H2 H -0.0504 0.4512 0.1375 0.051 Uiso 1 1 calc R
C3 C 0.0244(6) 0.3629(5) 0.0564(3) 0.0511(14) Uani 1 1 d .
H3 H -0.023 0.3004 0.0559 0.061 Uiso 1 1 calc R
C4 C 0.1102(6) 0.3654(5) 0.0087(3) 0.0564(16) Uani 1 1 d .
H4 H 0.1219 0.3046 -0.0243 0.068 Uiso 1 1 calc R
C5 C 0.2709(7) 0.4730(6) -0.0388(4) 0.069(2) Uani 1 1 d .
H5 H 0.289 0.4151 -0.0721 0.083 Uiso 1 1 calc R
C6 C 0.3299(7) 0.5678(7) -0.0369(4) 0.071(2) Uani 1 1 d .
H6 H 0.3869 0.5734 -0.0695 0.085 Uiso 1 1 calc R
C7 C 0.3646(7) 0.7592(6) 0.0176(4) 0.0676(19) Uani 1 1 d .
H7 H 0.423 0.769 -0.0134 0.081 Uiso 1 1 calc R
C8 C 0.3355(7) 0.8418(6) 0.0665(4) 0.0699(19) Uani 1 1 d .
H8 H 0.3733 0.9075 0.0677 0.084 Uiso 1 1 calc R
C9 C 0.2499(6) 0.8308(5) 0.1154(3) 0.0526(14) Uani 1 1 d .
H9 H 0.2324 0.8891 0.1485 0.063 Uiso 1 1 calc R
C10 C 0.1915(5) 0.7346(4) 0.1151(3) 0.0402(11) Uani 1 1 d .
C11 C 0.2224(5) 0.6490(4) 0.0636(3) 0.0430(12) Uani 1 1 d .
C12 C 0.1592(5) 0.5489(4) 0.0607(3) 0.0411(12) Uani 1 1 d .
C13 C 0.1805(6) 0.4602(5) 0.0098(3) 0.0491(14) Uani 1 1 d .
C14 C 0.3073(6) 0.6590(5) 0.0134(3) 0.0567(16) Uani 1 1 d .
C15 C 0.0458(5) 0.8378(3) 0.2269(3) 0.0318(10) Uani 1 1 d .
C16 C -0.0572(5) 0.8801(4) 0.2106(3) 0.0387(11) Uani 1 1 d .
C17 C -0.0780(5) 0.9751(4) 0.2491(3) 0.0427(12) Uani 1 1 d .
C18 C 0.0065(6) 1.0341(4) 0.3088(3) 0.0460(13) Uani 1 1 d .
C19 C 0.1121(5) 0.9964(4) 0.3287(3) 0.0423(12) Uani 1 1 d .
C20 C 0.1305(5) 0.9027(4) 0.2871(3) 0.0379(11) Uani 1 1 d .
C21 C 0.0809(5) 0.8093(4) 0.4303(3) 0.0367(11) Uani 1 1 d .
H21 H 0.1624 0.8205 0.4556 0.044 Uiso 1 1 calc R
C22 C -0.0034(6) 0.8672(4) 0.4625(3) 0.0437(12) Uani 1 1 d .
H22 H 0.0204 0.9163 0.5083 0.052 Uiso 1 1 calc R
C23 C -0.1246(6) 0.8504(4) 0.4249(3) 0.0468(13) Uani 1 1 d .
H23 H -0.1843 0.8876 0.4452 0.056 Uiso 1 1 calc R
C24 C -0.1555(5) 0.7781(4) 0.3571(3) 0.0437(12) Uani 1 1 d .
H24 H -0.2366 0.7663 0.3312 0.052 Uiso 1 1 calc R
C25 C -0.0655(4) 0.7221(4) 0.3268(3) 0.0327(10) Uani 1 1 d .
C26 C 0.0690(5) 0.5996(4) 0.4714(3) 0.0347(10) Uani 1 1 d .
H26 H 0.1548 0.6196 0.4906 0.042 Uiso 1 1 calc R
C27 C -0.0192(5) 0.6444(4) 0.5119(3) 0.0384(11) Uani 1 1 d .
H27 H 0.0079 0.6941 0.5572 0.046 Uiso 1 1 calc R
C28 C -0.1465(5) 0.6148(4) 0.4847(3) 0.0415(12) Uani 1 1 d .
H28 H -0.2061 0.645 0.5111 0.05 Uiso 1 1 calc R
C29 C -0.3165(5) 0.4965(5) 0.3842(4) 0.0496(14) Uani 1 1 d .
H29 H -0.381 0.5216 0.4086 0.06 Uiso 1 1 calc R
C30 C -0.3470(5) 0.4226(5) 0.3203(4) 0.0514(15) Uani 1 1 d .
H30 H -0.4323 0.3984 0.3008 0.062 Uiso 1 1 calc R
C31 C -0.2783(5) 0.3013(5) 0.2140(3) 0.0556(16) Uani 1 1 d .
H31 H -0.3621 0.2765 0.1915 0.067 Uiso 1 1 calc R
C32 C -0.1816(6) 0.2607(5) 0.1809(3) 0.0587(16) Uani 1 1 d .
H32 H -0.2011 0.2074 0.1369 0.07 Uiso 1 1 calc R
C33 C -0.0532(5) 0.2991(4) 0.2131(3) 0.0440(12) Uani 1 1 d .
H33 H 0.0104 0.2701 0.1902 0.053 Uiso 1 1 calc R
C34 C -0.0208(4) 0.3783(4) 0.2774(3) 0.0330(10) Uani 1 1 d .
C35 C -0.1230(4) 0.4181(4) 0.3111(3) 0.0332(10) Uani 1 1 d .
C36 C -0.0926(4) 0.4969(4) 0.3793(3) 0.0330(10) Uani 1 1 d .
C37 C -0.1857(5) 0.5387(4) 0.4169(3) 0.0380(11) Uani 1 1 d .
C38 C -0.2515(5) 0.3788(4) 0.2804(3) 0.0446(13) Uani 1 1 d .
C39 C 0.2430(4) 0.3553(4) 0.2694(3) 0.0335(10) Uani 1 1 d .
C40 C 0.2807(5) 0.3652(4) 0.2050(3) 0.0379(11) Uani 1 1 d .
C41 C 0.3411(5) 0.2953(4) 0.1598(3) 0.0470(13) Uani 1 1 d .
C42 C 0.3629(5) 0.2092(4) 0.1773(4) 0.0514(15) Uani 1 1 d .
C43 C 0.3273(5) 0.1958(4) 0.2405(4) 0.0511(14) Uani 1 1 d .
C44 C 0.2695(5) 0.2682(4) 0.2851(3) 0.0408(12) Uani 1 1 d .
C45 C 0.4126(5) 0.8061(4) 0.4282(3) 0.0450(13) Uani 1 1 d .
H45 H 0.3799 0.8483 0.4042 0.054 Uiso 1 1 calc R
C46 C 0.5180(5) 0.8476(4) 0.4792(3) 0.0497(14) Uani 1 1 d .
H46 H 0.5574 0.9159 0.4891 0.06 Uiso 1 1 calc R
C47 C 0.5652(5) 0.7850(4) 0.5163(3) 0.0495(14) Uani 1 1 d .
H47 H 0.6363 0.8114 0.5521 0.059 Uiso 1 1 calc R
C48 C 0.5063(5) 0.6843(4) 0.4997(3) 0.0399(12) Uani 1 1 d .
H48 H 0.5355 0.6423 0.525 0.048 Uiso 1 1 calc R
C49 C 0.4017(4) 0.6454(4) 0.4442(3) 0.0320(10) Uani 1 1 d .
F16 F -0.1475(3) 0.8240(2) 0.15176(18) 0.0517(8) Uani 1 1 d .
F17 F -0.1821(3) 1.0095(3) 0.2290(2) 0.0639(10) Uani 1 1 d .
F18 F -0.0139(4) 1.1261(3) 0.3490(2) 0.0665(10) Uani 1 1 d .
F19 F 0.1944(3) 1.0522(3) 0.38882(19) 0.0609(9) Uani 1 1 d .
F20 F 0.2377(3) 0.8717(2) 0.30877(17) 0.0471(7) Uani 1 1 d .
F40 F 0.2618(3) 0.4477(2) 0.18347(17) 0.0470(7) Uani 1 1 d .
F41 F 0.3766(4) 0.3112(3) 0.0982(2) 0.0672(10) Uani 1 1 d .
F42 F 0.4207(3) 0.1415(3) 0.1339(2) 0.0740(12) Uani 1 1 d .
F43 F 0.3470(4) 0.1117(3) 0.2593(3) 0.0769(12) Uani 1 1 d .
F44 F 0.2359(3) 0.2490(3) 0.3470(2) 0.0584(9) Uani 1 1 d .
O1 O 0.4189(4) 0.7083(4) 0.2559(3) 0.0714(13) Uani 1 1 d .
C50 C 0.4951(7) 0.6742(6) 0.2199(5) 0.0790(13) Uani 1 1 d .
C51 C 0.5321(7) 0.5757(6) 0.2194(5) 0.0790(13) Uani 1 1 d .
H51A H 0.4852 0.5466 0.2508 0.118 Uiso 1 1 calc R
H51B H 0.6215 0.5872 0.2365 0.118 Uiso 1 1 calc R
H51C H 0.5139 0.529 0.1704 0.118 Uiso 1 1 calc R
C52 C 0.5589(6) 0.7306(6) 0.1737(5) 0.0790(13) Uani 1 1 d .
H52A H 0.524 0.7913 0.1762 0.118 Uiso 1 1 calc R
H52B H 0.5453 0.6869 0.1239 0.118 Uiso 1 1 calc R
H52C H 0.6484 0.7499 0.1913 0.118 Uiso 1 1 calc R
O2 O 0.2749(5) 0.9503(5) 0.5796(3) 0.0857(16) Uani 1 1 d .
C60 C 0.3375(6) 0.9313(5) 0.6279(4) 0.0537(14) Uani 1 1 d .
C61 C 0.4414(8) 1.0100(6) 0.6779(5) 0.087(2) Uani 1 1 d .
H61A H 0.4462 1.0731 0.6658 0.13 Uiso 1 1 calc R
H61B H 0.5205 0.9864 0.6731 0.13 Uiso 1 1 calc R
H61C H 0.425 1.0217 0.7274 0.13 Uiso 1 1 calc R
C62 C 0.3169(7) 0.8298(5) 0.6387(5) 0.076(2) Uani 1 1 d .
H62A H 0.2471 0.7854 0.6037 0.114 Uiso 1 1 calc R
H62B H 0.2979 0.8364 0.6873 0.114 Uiso 1 1 calc R
H62C H 0.3923 0.8009 0.6323 0.114 Uiso 1 1 calc R

loop_
_atom_site_aniso_label
_atom_site_aniso_U_11
_atom_site_aniso_U_22
_atom_site_aniso_U_33
_atom_site_aniso_U_23
_atom_site_aniso_U_13
_atom_site_aniso_U_12
Pb1 0.03098(10) 0.02907(9) 0.03441(10) 0.01189(7) 0.00684(7) 0.00645(7)
Pt1 0.03424(10) 0.03082(10) 0.03091(10) 0.00973(8) 0.00546(7) 0.00683(7)
Pt2 0.02505(9) 0.02645(9) 0.03505(10) 0.01087(7) 0.00508(7) 0.00447(7)
N1 0.042(2) 0.036(2) 0.031(2) 0.0043(18) 0.0035(17) 0.0124(18)
N2 0.036(2) 0.030(2) 0.037(2) 0.0146(18) 0.0074(17) 0.0040(17)
N3 0.0276(19) 0.0249(18) 0.035(2) 0.0137(16) 0.0090(15) 0.0072(15)
N4 0.032(2) 0.034(2) 0.044(2) 0.0131(19) 0.0033(18) 0.0045(17)
S1 0.0353(6) 0.0339(6) 0.0404(7) 0.0097(5) 0.0068(5) 0.0013(5)
S2 0.0297(6) 0.0309(6) 0.0486(7) 0.0146(5) -0.0010(5) 0.0036(5)
C2 0.053(3) 0.035(3) 0.035(3) 0.006(2) 0.004(2) 0.008(2)
C3 0.061(4) 0.041(3) 0.048(3) 0.010(3) -0.005(3) 0.012(3)
C4 0.072(4) 0.052(4) 0.038(3) -0.003(3) -0.004(3) 0.029(3)
C5 0.070(4) 0.084(5) 0.052(4) 0.003(4) 0.024(3) 0.034(4)
C6 0.069(4) 0.093(6) 0.053(4) 0.013(4) 0.033(3) 0.025(4)
C7 0.064(4) 0.085(5) 0.067(4) 0.037(4) 0.038(3) 0.011(4)
C8 0.070(4) 0.069(5) 0.084(5) 0.039(4) 0.033(4) 0.009(4)
C9 0.058(4) 0.052(3) 0.056(4) 0.024(3) 0.023(3) 0.009(3)
C10 0.038(3) 0.047(3) 0.039(3) 0.018(2) 0.008(2) 0.010(2)
C11 0.043(3) 0.053(3) 0.034(3) 0.013(2) 0.006(2) 0.012(2)
C12 0.042(3) 0.053(3) 0.030(3) 0.010(2) 0.006(2) 0.020(2)
C13 0.054(3) 0.054(4) 0.041(3) 0.010(3) 0.005(2) 0.023(3)
C14 0.054(4) 0.077(4) 0.046(3) 0.020(3) 0.021(3) 0.020(3)
C15 0.041(3) 0.024(2) 0.031(2) 0.0070(19) 0.013(2) 0.0059(19)
C16 0.043(3) 0.035(3) 0.037(3) 0.011(2) 0.006(2) 0.005(2)
C17 0.045(3) 0.040(3) 0.048(3) 0.016(2) 0.011(2) 0.014(2)
C18 0.055(3) 0.032(3) 0.048(3) 0.006(2) 0.017(3) 0.007(2)
C19 0.048(3) 0.031(3) 0.040(3) 0.010(2) 0.002(2) -0.007(2)
C20 0.037(3) 0.035(3) 0.045(3) 0.022(2) 0.005(2) 0.000(2)
C21 0.043(3) 0.030(2) 0.039(3) 0.015(2) 0.005(2) 0.006(2)
C22 0.063(4) 0.033(3) 0.035(3) 0.010(2) 0.009(2) 0.008(2)
C23 0.058(3) 0.041(3) 0.052(3) 0.018(3) 0.025(3) 0.023(3)
C24 0.043(3) 0.043(3) 0.049(3) 0.017(3) 0.009(2) 0.015(2)
C25 0.037(3) 0.028(2) 0.039(3) 0.017(2) 0.011(2) 0.0064(19)
C26 0.035(3) 0.033(3) 0.042(3) 0.019(2) 0.008(2) 0.006(2)
C27 0.048(3) 0.033(3) 0.040(3) 0.018(2) 0.016(2) 0.007(2)
C28 0.047(3) 0.037(3) 0.053(3) 0.024(2) 0.025(2) 0.015(2)
C29 0.032(3) 0.059(4) 0.073(4) 0.034(3) 0.024(3) 0.018(3)
C30 0.023(2) 0.061(4) 0.073(4) 0.029(3) 0.002(2) 0.000(2)
C31 0.035(3) 0.061(4) 0.060(4) 0.016(3) -0.005(3) -0.012(3)
C32 0.050(4) 0.060(4) 0.049(3) 0.002(3) -0.007(3) -0.007(3)
C33 0.039(3) 0.041(3) 0.048(3) 0.010(2) 0.007(2) 0.002(2)
C34 0.029(2) 0.031(2) 0.038(3) 0.012(2) 0.0018(19) 0.0011(19)
C35 0.029(2) 0.035(3) 0.041(3) 0.021(2) 0.006(2) 0.0058(19)
C36 0.033(2) 0.030(2) 0.044(3) 0.022(2) 0.012(2) 0.0082(19)
C37 0.036(3) 0.041(3) 0.050(3) 0.026(2) 0.016(2) 0.015(2)
C38 0.030(3) 0.050(3) 0.057(3) 0.025(3) 0.006(2) 0.002(2)
C39 0.024(2) 0.032(2) 0.043(3) 0.007(2) 0.0084(19) 0.0069(18)
C40 0.036(3) 0.033(3) 0.043(3) 0.007(2) 0.006(2) 0.007(2)
C41 0.039(3) 0.048(3) 0.044(3) 0.000(3) 0.009(2) 0.004(2)
C42 0.039(3) 0.036(3) 0.068(4) -0.005(3) 0.005(3) 0.012(2)
C43 0.046(3) 0.033(3) 0.073(4) 0.010(3) 0.009(3) 0.013(2)
C44 0.038(3) 0.037(3) 0.050(3) 0.016(2) 0.006(2) 0.009(2)
C45 0.042(3) 0.035(3) 0.059(3) 0.020(3) -0.001(2) 0.005(2)
C46 0.040(3) 0.038(3) 0.069(4) 0.020(3) -0.002(3) 0.001(2)
C47 0.036(3) 0.041(3) 0.062(4) 0.009(3) -0.008(3) 0.001(2)
C48 0.035(3) 0.037(3) 0.046(3) 0.013(2) 0.000(2) 0.007(2)
C49 0.029(2) 0.033(2) 0.037(3) 0.013(2) 0.0084(19) 0.0096(19)
F16 0.0476(18) 0.0479(18) 0.0524(19) 0.0062(15) -0.0071(14) 0.0137(14)
F17 0.063(2) 0.053(2) 0.076(2) 0.0124(18) 0.0063(18) 0.0320(17)
F18 0.081(3) 0.0358(18) 0.075(2) -0.0002(17) 0.019(2) 0.0143(17)
F19 0.069(2) 0.0433(19) 0.055(2) 0.0050(16) -0.0071(17) -0.0070(16)
F20 0.0372(16) 0.0448(17) 0.0557(19) 0.0165(15) -0.0044(14) 0.0013(13)
F40 0.0529(19) 0.0520(19) 0.0438(17) 0.0194(15) 0.0148(14) 0.0185(15)
F41 0.074(2) 0.076(3) 0.050(2) 0.0063(18) 0.0272(18) 0.022(2)
F42 0.061(2) 0.052(2) 0.094(3) -0.011(2) 0.019(2) 0.0238(18)
F43 0.083(3) 0.043(2) 0.114(3) 0.024(2) 0.024(2) 0.0336(19)
F44 0.072(2) 0.0477(19) 0.073(2) 0.0349(18) 0.0223(18) 0.0251(17)
O1 0.062(3) 0.074(3) 0.073(3) 0.013(3) 0.031(2) 0.005(2)
C50 0.047(2) 0.083(3) 0.110(4) 0.033(3) 0.019(2) 0.012(2)
C51 0.047(2) 0.083(3) 0.110(4) 0.033(3) 0.019(2) 0.012(2)
C52 0.047(2) 0.083(3) 0.110(4) 0.033(3) 0.019(2) 0.012(2)
O2 0.082(4) 0.101(4) 0.076(3) 0.030(3) -0.010(3) 0.030(3)
C60 0.049(3) 0.055(4) 0.060(4) 0.017(3) 0.013(3) 0.016(3)
C61 0.091(6) 0.075(5) 0.086(6) 0.030(5) -0.001(4) -0.010(4)
C62 0.068(5) 0.057(4) 0.106(6) 0.025(4) 0.023(4) 0.014(3)

loop_
_atom_type_symbol
_atom_type_description
_atom_type_scat_dispersion_real
_atom_type_scat_dispersion_imag
_atom_type_scat_source
C C 0.0033 0.0016 'International Tables Vol C Tables 4.2.6.8 and 6.1.1.4'
H H 0 0 'International Tables Vol C Tables 4.2.6.8 and 6.1.1.4'
F F 0.0171 0.0103 'International Tables Vol C Tables 4.2.6.8 and 6.1.1.4'
N N 0.0061 0.0033 'International Tables Vol C Tables 4.2.6.8 and 6.1.1.4'
Pb Pb -3.3944 10.1111 'International Tables Vol C Tables 4.2.6.8 and 6.1.1.4'
Pt Pt -1.7033 8.3905 'International Tables Vol C Tables 4.2.6.8 and 6.1.1.4'
S S 0.1246 0.1234 'International Tables Vol C Tables 4.2.6.8 and 6.1.1.4'
O O 0.0106 0.006 'International Tables Vol C Tables 4.2.6.8 and 6.1.1.4'

loop_
_geom_angle_atom_site_label_1
_geom_angle_atom_site_label_2
_geom_angle_atom_site_label_3
_geom_angle
N2 Pb1 N4 84.20(13)
N2 Pb1 Pt2 102.52(9)
N4 Pb1 Pt2 85.51(9)
N2 Pb1 Pt1 80.47(9)
N4 Pb1 Pt1 140.51(9)
Pt2 Pb1 Pt1 133.291(8)
C15 Pt1 C10 94.0(2)
C15 Pt1 N1 173.72(17)
C10 Pt1 N1 81.5(2)
C15 Pt1 S1 89.78(13)
C10 Pt1 S1 176.21(16)
N1 Pt1 S1 94.73(12)
C15 Pt1 Pb1 101.90(14)
C10 Pt1 Pb1 108.23(14)
N1 Pt1 Pb1 83.71(11)
S1 Pt1 Pb1 71.56(3)
C34 Pt2 C39 92.38(19)
C34 Pt2 N3 81.45(17)
C39 Pt2 N3 171.85(16)
C34 Pt2 S2 170.06(14)
C39 Pt2 S2 87.92(14)
N3 Pt2 S2 97.23(11)
C34 Pt2 Pb1 100.24(13)
C39 Pt2 Pb1 102.30(14)
N3 Pt2 Pb1 84.13(10)
S2 Pt2 Pb1 89.39(3)
C2 N1 C12 118.7(4)
C2 N1 Pt1 129.0(4)
C12 N1 Pt1 112.2(3)
C21 N2 C25 118.7(4)
C21 N2 Pb1 129.2(3)
C25 N2 Pb1 111.9(3)
C26 N3 C36 118.4(4)
C26 N3 Pt2 128.4(3)
C36 N3 Pt2 113.2(3)
C49 N4 C45 117.9(4)
C49 N4 Pb1 120.7(3)
C45 N4 Pb1 119.4(3)
C25 S1 Pt1 103.34(16)
C49 S2 Pt2 116.81(16)
N1 C2 C3 122.4(5)
N1 C2 H2 118.8
C3 C2 H2 118.8
C4 C3 C2 119.7(6)
C4 C3 H3 120.2
C2 C3 H3 120.2
C3 C4 C13 119.5(5)
C3 C4 H4 120.2
C13 C4 H4 120.2
C6 C5 C13 121.1(6)
C6 C5 H5 119.4
C13 C5 H5 119.4
C5 C6 C14 122.0(6)
C5 C6 H6 119
C14 C6 H6 119
C8 C7 C14 120.5(6)
C8 C7 H7 119.7
C14 C7 H7 119.7
C7 C8 C9 121.8(7)
C7 C8 H8 119.1
C9 C8 H8 119.1
C10 C9 C8 120.8(6)
C10 C9 H9 119.6
C8 C9 H9 119.6
C9 C10 C11 116.9(5)
C9 C10 Pt1 130.8(4)
C11 C10 Pt1 112.3(4)
C14 C11 C10 123.0(6)
C14 C11 C12 119.4(5)
C10 C11 C12 117.6(5)
N1 C12 C13 122.1(5)
N1 C12 C11 116.4(5)
C13 C12 C11 121.4(5)
C12 C13 C4 117.6(6)
C12 C13 C5 117.7(6)
C4 C13 C5 124.7(6)
C7 C14 C11 117.0(6)
C7 C14 C6 124.6(6)
C11 C14 C6 118.4(6)
C16 C15 C20 112.9(4)
C16 C15 Pt1 122.4(4)
C20 C15 Pt1 124.5(4)
C17 C16 F16 116.3(5)
C17 C16 C15 125.0(5)
F16 C16 C15 118.6(4)
F17 C17 C18 119.9(5)
F17 C17 C16 120.6(5)
C18 C17 C16 119.5(5)
F18 C18 C17 120.6(5)
F18 C18 C19 120.6(5)
C17 C18 C19 118.7(5)
F19 C19 C20 120.9(5)
F19 C19 C18 119.5(5)
C20 C19 C18 119.5(5)
F20 C20 C19 116.3(4)
F20 C20 C15 119.3(5)
C19 C20 C15 124.3(5)
N2 C21 C22 123.5(5)
N2 C21 H21 118.2
C22 C21 H21 118.2
C21 C22 C23 118.1(5)
C21 C22 H22 121
C23 C22 H22 121
C24 C23 C22 119.2(5)
C24 C23 H23 120.4
C22 C23 H23 120.4
C23 C24 C25 120.2(5)
C23 C24 H24 119.9
C25 C24 H24 119.9
N2 C25 C24 120.3(5)
N2 C25 S1 117.5(4)
C24 C25 S1 122.2(4)
N3 C26 C27 122.2(5)
N3 C26 H26 118.9
C27 C26 H26 118.9
C28 C27 C26 119.7(5)
C28 C27 H27 120.2
C26 C27 H27 120.2
C27 C28 C37 119.4(5)
C27 C28 H28 120.3
C37 C28 H28 120.3
C30 C29 C37 121.7(5)
C30 C29 H29 119.1
C37 C29 H29 119.1
C29 C30 C38 121.9(5)
C29 C30 H30 119
C38 C30 H30 119
C32 C31 C38 120.5(5)
C32 C31 H31 119.8
C38 C31 H31 119.8
C31 C32 C33 120.8(6)
C31 C32 H32 119.6
C33 C32 H32 119.6
C34 C33 C32 121.3(5)
C34 C33 H33 119.4
C32 C33 H33 119.4
C33 C34 C35 116.9(4)
C33 C34 Pt2 131.3(4)
C35 C34 Pt2 111.8(3)
C38 C35 C36 119.5(5)
C38 C35 C34 122.4(5)
C36 C35 C34 118.1(4)
N3 C36 C37 122.3(5)
N3 C36 C35 115.5(4)
C37 C36 C35 122.1(5)
C36 C37 C28 118.0(5)
C36 C37 C29 117.1(5)
C28 C37 C29 124.9(5)
C31 C38 C35 118.2(5)
C31 C38 C30 124.2(5)
C35 C38 C30 117.6(5)
C40 C39 C44 114.0(4)
C40 C39 Pt2 126.9(4)
C44 C39 Pt2 119.1(4)
F40 C40 C39 120.1(4)
F40 C40 C41 116.3(5)
C39 C40 C41 123.7(5)
F41 C41 C42 119.9(5)
F41 C41 C40 120.1(5)
C42 C41 C40 120.0(6)
F42 C42 C43 121.1(6)
F42 C42 C41 120.3(6)
C43 C42 C41 118.6(5)
F43 C43 C42 120.2(5)
F43 C43 C44 120.0(6)
C42 C43 C44 119.8(5)
F44 C44 C39 119.7(5)
F44 C44 C43 116.3(5)
C39 C44 C43 123.9(5)
N4 C45 C46 123.8(5)
N4 C45 H45 118.1
C46 C45 H45 118.1
C45 C46 C47 118.1(5)
C45 C46 H46 121
C47 C46 H46 121
C48 C47 C46 119.5(5)
C48 C47 H47 120.2
C46 C47 H47 120.2
C47 C48 C49 119.3(5)
C47 C48 H48 120.3
C49 C48 H48 120.3
N4 C49 C48 121.2(4)
N4 C49 S2 122.3(4)
C48 C49 S2 116.5(4)
O1 C50 C51 122.0(8)
O1 C50 C52 121.1(8)
C51 C50 C52 116.9(7)
C50 C51 H51A 109.5
C50 C51 H51B 109.5
H51A C51 H51B 109.5
C50 C51 H51C 109.5
H51A C51 H51C 109.5
H51B C51 H51C 109.5
C50 C52 H52A 109.5
C50 C52 H52B 109.5
H52A C52 H52B 109.5
C50 C52 H52C 109.5
H52A C52 H52C 109.5
H52B C52 H52C 109.5
O2 C60 C62 122.3(7)
O2 C60 C61 121.0(7)
C62 C60 C61 116.7(6)
C60 C61 H61A 109.5
C60 C61 H61B 109.5
H61A C61 H61B 109.5
C60 C61 H61C 109.5
H61A C61 H61C 109.5
H61B C61 H61C 109.5
C60 C62 H62A 109.5
C60 C62 H62B 109.5
H62A C62 H62B 109.5
C60 C62 H62C 109.5
H62A C62 H62C 109.5
H62B C62 H62C 109.5

loop_
_geom_bond_atom_site_label_1
_geom_bond_atom_site_label_2
_geom_bond_distance
Pb1 N2 2.497(4)
Pb1 N4 2.568(4)
Pb1 Pt2 2.8401(3)
Pb1 Pt1 2.9790(3)
Pt1 C15 2.011(4)
Pt1 C10 2.022(5)
Pt1 N1 2.102(4)
Pt1 S1 2.4138(13)
Pt2 C34 2.020(4)
Pt2 C39 2.024(5)
Pt2 N3 2.091(4)
Pt2 S2 2.3679(12)
N1 C2 1.325(7)
N1 C12 1.366(7)
N2 C21 1.340(6)
N2 C25 1.349(6)
N3 C26 1.334(6)
N3 C36 1.371(6)
N4 C49 1.348(6)
N4 C45 1.352(6)
S1 C25 1.761(5)
S2 C49 1.745(5)
C2 C3 1.386(8)
C2 H2 0.93
C3 C4 1.368(9)
C3 H3 0.93
C4 C13 1.402(9)
C4 H4 0.93
C5 C6 1.354(11)
C5 C13 1.440(9)
C5 H5 0.93
C6 C14 1.423(9)
C6 H6 0.93
C7 C8 1.354(10)
C7 C14 1.403(10)
C7 H7 0.93
C8 C9 1.403(9)
C8 H8 0.93
C9 C10 1.377(8)
C9 H9 0.93
C10 C11 1.415(8)
C11 C14 1.413(8)
C11 C12 1.429(8)
C12 C13 1.398(8)
C15 C16 1.380(7)
C15 C20 1.391(7)
C16 C17 1.372(7)
C16 F16 1.373(6)
C17 F17 1.347(6)
C17 C18 1.362(8)
C18 F18 1.347(6)
C18 C19 1.385(8)
C19 F19 1.344(6)
C19 C20 1.368(7)
C20 F20 1.360(6)
C21 C22 1.375(7)
C21 H21 0.93
C22 C23 1.383(8)
C22 H22 0.93
C23 C24 1.372(8)
C23 H23 0.93
C24 C25 1.398(7)
C24 H24 0.93
C26 C27 1.393(7)
C26 H26 0.93
C27 C28 1.374(7)
C27 H27 0.93
C28 C37 1.401(8)
C28 H28 0.93
C29 C30 1.329(9)
C29 C37 1.445(8)
C29 H29 0.93
C30 C38 1.446(8)
C30 H30 0.93
C31 C32 1.380(9)
C31 C38 1.384(8)
C31 H31 0.93
C32 C33 1.414(8)
C32 H32 0.93
C33 C34 1.370(7)
C33 H33 0.93
C34 C35 1.432(7)
C35 C38 1.410(7)
C35 C36 1.418(7)
C36 C37 1.392(7)
C39 C40 1.380(7)
C39 C44 1.385(7)
C40 F40 1.356(6)
C40 C41 1.388(7)
C41 F41 1.348(7)
C41 C42 1.372(9)
C42 F42 1.337(6)
C42 C43 1.367(9)
C43 F43 1.351(7)
C43 C44 1.387(8)
C44 F44 1.364(6)
C45 C46 1.360(8)
C45 H45 0.93
C46 C47 1.392(8)
C46 H46 0.93
C47 C48 1.369(7)
C47 H47 0.93
C48 C49 1.398(7)
C48 H48 0.93
O1 C50 1.189(9)
C50 C51 1.473(11)
C50 C52 1.491(11)
C51 H51A 0.96
C51 H51B 0.96
C51 H51C 0.96
C52 H52A 0.96
C52 H52B 0.96
C52 H52C 0.96
O2 C60 1.211(7)
C60 C62 1.464(9)
C60 C61 1.478(10)
C61 H61A 0.96
C61 H61B 0.96
C61 H61C 0.96
C62 H62A 0.96
C62 H62B 0.96
C62 H62C 0.96

loop_
_platon_squeeze_void_nr
_platon_squeeze_void_average_x
_platon_squeeze_void_average_y
_platon_squeeze_void_average_z
_platon_squeeze_void_volume
_platon_squeeze_void_count_electrons
_platon_squeeze_void_content
1 -0.002 0.000 0.000 268 30 (CH3)2CO
